data_4105102
loop_
_publ_author_name
'Takashi Ohshima'
'Yoshiki Miyamoto'
'Junji Ipposhi'
'Yasuhito Nakahara'
'Masaru Utsunomiya'
'Kazushi Mashima'

_publ_section_title
;
 Platinum-Catalyzed Direct Amination of Allylic Alcohols under Mild
 Conditions: Ligand and Microwave Effects, Substrate Scope, and
 Mechanistic Study
;
_journal_name_full 'Journal of the American Chemical Society'
_journal_page_first 14317
_journal_page_last 14328
_journal_paper_doi 10.1021/ja9046075
_journal_volume 131
_journal_year 2009
_chemical_formula_moiety 'C44 H39 Cl2 F3 O4 P2 Pt S '
_chemical_formula_sum 'C44 H39 Cl2 F3 O4 P2 Pt S'
_chemical_formula_weight 1048.79
_space_group_IT_number 14
_symmetry_cell_setting monoclinic
_symmetry_Int_Tables_number 14
_symmetry_space_group_name_Hall '-P 2ybc'
_symmetry_space_group_name_H-M 'P 1 21/c 1'
_cell_angle_alpha 90.0000
_cell_angle_beta 98.618(5)
_cell_angle_gamma 90.0000
_cell_formula_units_Z 4
_cell_length_a 9.188(3)
_cell_length_b 18.326(5)
_cell_length_c 25.212(7)
_cell_measurement_reflns_used 9424
_cell_measurement_temperature 113.1
_cell_measurement_theta_max 27.5
_cell_measurement_theta_min 3.1
_cell_volume 4197(2)
_computing_cell_refinement CrystalClear
_computing_data_collection CrystalClear
_computing_data_reduction CrystalStructure
_computing_publication_material 'CrystalStructure 3.8'
_computing_structure_refinement SHELXL
_computing_structure_solution SIR92
_diffrn_detector_area_resol_mean 7.31
_diffrn_measured_fraction_theta_full 0.988
_diffrn_measured_fraction_theta_max 0.988
_diffrn_measurement_device_type 'Rigaku Mercury'
_diffrn_measurement_method \w
_diffrn_radiation_type 'Mo K\a'
_diffrn_radiation_wavelength 0.71075
_diffrn_reflns_av_R_equivalents 0.060
_diffrn_reflns_limit_h_max 11
_diffrn_reflns_limit_h_min -11
_diffrn_reflns_limit_k_max 22
_diffrn_reflns_limit_k_min -23
_diffrn_reflns_limit_l_max 32
_diffrn_reflns_limit_l_min -24
_diffrn_reflns_number 29455
_diffrn_reflns_theta_full 27.49
_diffrn_reflns_theta_max 27.49
_exptl_absorpt_coefficient_mu 3.638
_exptl_absorpt_correction_T_max 0.336
_exptl_absorpt_correction_T_min 0.172
_exptl_absorpt_correction_type multi-scan
_exptl_absorpt_process_details 'Jacobson, R. (1998) Private communication'
_exptl_crystal_colour colorless
_exptl_crystal_density_diffrn 1.659
_exptl_crystal_description block
_exptl_crystal_F_000 2080.00
_exptl_crystal_size_max 0.70
_exptl_crystal_size_mid 0.50
_exptl_crystal_size_min 0.30
_refine_diff_density_max 3.11
_refine_diff_density_min -2.31
_refine_ls_extinction_method none
_refine_ls_goodness_of_fit_ref 1.109
_refine_ls_hydrogen_treatment refall
_refine_ls_number_parameters 515
_refine_ls_number_reflns 9521
_refine_ls_R_factor_gt 0.0616
_refine_ls_shift/su_max 0.0000
_refine_ls_structure_factor_coef Fsqd
_refine_ls_weighting_details 'w = 1/[\s^2^(Fo^2^)+(0.0528P)^2^+33.9084P] where P=(Fo^2^+2Fc^2^)/3'
_refine_ls_weighting_scheme calc
_refine_ls_wR_factor_ref 0.1612
_reflns_number_gt 7217
_reflns_number_total 9521
_reflns_threshold_expression F^2^>2.0\s(F^2^)
_cod_data_source_file ja9046075_si_003.cif
_cod_data_source_block '__piallyl'
_cod_original_cell_volume 4198(2)
_cod_original_formula_sum 'C44 H39 Cl2 F3 O4 P2 Pt S '
_cod_database_code 4105102

loop_
_symmetry_equiv_pos_site_id
_symmetry_equiv_pos_as_xyz
1 +X,+Y,+Z
2 -X,1/2+Y,1/2-Z
3 -X,-Y,-Z
4 +X,1/2-Y,1/2+Z

loop_
_atom_site_label
_atom_site_type_symbol
_atom_site_fract_x
_atom_site_fract_y
_atom_site_fract_z
_atom_site_U_iso_or_equiv
_atom_site_adp_type
_atom_site_occupancy
_atom_site_symmetry_multiplicity
_atom_site_calc_flag
_atom_site_refinement_flags
Pt1 Pt 0.42409(3) 0.131035(16) 0.375964(11) 0.02269(10) Uani 1.00 1 d .
Cl1 Cl 0.3802(5) 0.63092(19) 0.48224(19) 0.1024(16) Uani 1.00 1 d .
Cl2 Cl 0.1494(6) 0.5548(2) 0.52528(16) 0.1088(15) Uani 1.00 1 d .
S1 S 0.9822(3) 0.1717(2) 0.48609(11) 0.0622(8) Uani 1.00 1 d .
P1 P 0.4229(2) 0.23522(11) 0.32292(7) 0.0202(3) Uani 1.00 1 d .
P2 P 0.4415(2) 0.03125(11) 0.32031(8) 0.0222(3) Uani 1.00 1 d .
F1 F 1.0080(16) 0.0733(8) 0.5596(6) 0.222(9) Uani 1.00 1 d .
F2 F 1.123(2) 0.0477(8) 0.4969(10) 0.272(13) Uani 1.00 1 d .
F3 F 1.2062(15) 0.1345(13) 0.5497(7) 0.257(12) Uani 1.00 1 d .
O1 O 0.3544(5) 0.1351(2) 0.2354(2) 0.0209(10) Uani 1.00 1 d .
O2 O 0.8543(12) 0.1388(9) 0.4610(4) 0.157(7) Uani 1.00 1 d .
O3 O 1.0788(10) 0.2001(8) 0.4506(4) 0.120(4) Uani 1.00 1 d .
O4 O 0.9555(16) 0.2210(4) 0.5275(4) 0.119(4) Uani 1.00 1 d .
C1 C 0.4538(13) 0.0622(5) 0.4480(3) 0.049(2) Uani 1.00 1 d .
C2 C 0.5078(15) 0.1288(6) 0.4599(3) 0.060(3) Uani 1.00 1 d .
C3 C 0.4381(12) 0.1930(5) 0.4505(3) 0.044(2) Uani 1.00 1 d .
C4 C 0.2991(8) 0.2525(4) 0.2608(2) 0.0224(14) Uani 1.00 1 d .
C5 C 0.2266(8) 0.3199(4) 0.2482(3) 0.0265(16) Uani 1.00 1 d .
C6 C 0.1267(8) 0.3261(4) 0.2002(3) 0.0316(18) Uani 1.00 1 d .
C7 C 0.0990(8) 0.2678(4) 0.1653(3) 0.0270(16) Uani 1.00 1 d .
C8 C 0.1673(8) 0.2009(4) 0.1764(3) 0.0257(16) Uani 1.00 1 d .
C9 C 0.2702(7) 0.1968(3) 0.2232(2) 0.0192(14) Uani 1.00 1 d .
C10 C 0.1454(10) 0.1341(4) 0.1404(3) 0.0344(19) Uani 1.00 1 d .
C11 C 0.2544(13) 0.1364(5) 0.1003(3) 0.047(2) Uani 1.00 1 d .
C12 C -0.0147(12) 0.1323(5) 0.1119(4) 0.059(3) Uani 1.00 1 d .
C13 C 0.1766(8) 0.0656(4) 0.1759(2) 0.0235(15) Uani 1.00 1 d .
C14 C 0.1126(9) -0.0032(4) 0.1639(3) 0.0299(17) Uani 1.00 1 d .
C15 C 0.1514(9) -0.0625(4) 0.1976(3) 0.0314(18) Uani 1.00 1 d .
C16 C 0.2518(8) -0.0551(4) 0.2440(3) 0.0274(16) Uani 1.00 1 d .
C17 C 0.3170(8) 0.0133(4) 0.2579(3) 0.0234(15) Uani 1.00 1 d .
C18 C 0.2809(8) 0.0697(4) 0.2225(3) 0.0231(15) Uani 1.00 1 d .
C19 C 0.3972(9) 0.3197(4) 0.3592(3) 0.0285(17) Uani 1.00 1 d .
C20 C 0.4903(10) 0.3792(4) 0.3589(3) 0.0352(19) Uani 1.00 1 d .
C21 C 0.4584(12) 0.4444(5) 0.3849(3) 0.047(2) Uani 1.00 1 d .
C22 C 0.3382(14) 0.4484(5) 0.4105(4) 0.055(3) Uani 1.00 1 d .
C23 C 0.2426(13) 0.3882(6) 0.4112(4) 0.054(2) Uani 1.00 1 d .
C24 C 0.2740(9) 0.3247(5) 0.3845(3) 0.037(2) Uani 1.00 1 d .
C25 C 0.6072(8) 0.2411(4) 0.3037(3) 0.0235(15) Uani 1.00 1 d .
C26 C 0.7267(8) 0.2312(4) 0.3440(3) 0.0298(17) Uani 1.00 1 d .
C27 C 0.8693(9) 0.2291(4) 0.3312(3) 0.036(2) Uani 1.00 1 d .
C28 C 0.8888(9) 0.2360(4) 0.2783(3) 0.0353(19) Uani 1.00 1 d .
C29 C 0.7719(9) 0.2469(4) 0.2381(3) 0.0349(19) Uani 1.00 1 d .
C30 C 0.6309(8) 0.2499(4) 0.2510(3) 0.0278(16) Uani 1.00 1 d .
C31 C 0.4276(9) -0.0557(4) 0.3542(3) 0.0318(18) Uani 1.00 1 d .
C32 C 0.3014(12) -0.0702(5) 0.3761(3) 0.043(2) Uani 1.00 1 d .
C33 C 0.2848(14) -0.1374(5) 0.4010(4) 0.054(2) Uani 1.00 1 d .
C34 C 0.3962(16) -0.1884(5) 0.4032(4) 0.062(3) Uani 1.00 1 d .
C35 C 0.5218(16) -0.1749(5) 0.3825(4) 0.062(3) Uani 1.00 1 d .
C36 C 0.5383(11) -0.1086(4) 0.3573(3) 0.042(2) Uani 1.00 1 d .
C37 C 0.6263(8) 0.0322(4) 0.3020(3) 0.0253(15) Uani 1.00 1 d .
C38 C 0.6510(8) 0.0208(4) 0.2501(3) 0.0276(16) Uani 1.00 1 d .
C39 C 0.7949(8) 0.0220(4) 0.2376(3) 0.0323(18) Uani 1.00 1 d .
C40 C 0.9130(9) 0.0336(4) 0.2779(3) 0.037(2) Uani 1.00 1 d .
C41 C 0.8866(9) 0.0447(5) 0.3309(4) 0.041(2) Uani 1.00 1 d .
C42 C 0.7458(9) 0.0442(4) 0.3425(3) 0.0342(19) Uani 1.00 1 d .
C43 C 1.081(2) 0.0980(13) 0.5217(9) 0.121(7) Uani 1.00 1 d .
C44 C 0.235(2) 0.6417(7) 0.5216(5) 0.101(6) Uani 1.00 1 d .
H1 H 0.3552 0.0565 0.4308 0.059 Uiso 1.00 1 c R
H2 H 0.5140 0.0204 0.4567 0.059 Uiso 1.00 1 c R
H3 H 0.6071 0.1311 0.4771 0.072 Uiso 1.00 1 c R
H4 H 0.3387 0.1941 0.4334 0.053 Uiso 1.00 1 c R
H5 H 0.4882 0.2373 0.4608 0.053 Uiso 1.00 1 c R
H6 H 0.2451 0.3604 0.2717 0.032 Uiso 1.00 1 c R
H7 H 0.0776 0.3712 0.1916 0.038 Uiso 1.00 1 c R
H8 H 0.0317 0.2737 0.1331 0.032 Uiso 1.00 1 c R
H9 H 0.2101 0.1625 0.0680 0.057 Uiso 1.00 1 c R
H10 H 0.2788 0.0865 0.0909 0.057 Uiso 1.00 1 c R
H11 H 0.3441 0.1617 0.1165 0.057 Uiso 1.00 1 c R
H12 H -0.0756 0.1049 0.1337 0.070 Uiso 1.00 1 c R
H13 H -0.0184 0.1085 0.0769 0.070 Uiso 1.00 1 c R
H14 H -0.0522 0.1823 0.1068 0.070 Uiso 1.00 1 c R
H15 H 0.0423 -0.0093 0.1325 0.036 Uiso 1.00 1 c R
H16 H 0.1081 -0.1088 0.1886 0.038 Uiso 1.00 1 c R
H17 H 0.2769 -0.0962 0.2665 0.033 Uiso 1.00 1 c R
H18 H 0.5747 0.3762 0.3413 0.042 Uiso 1.00 1 c R
H19 H 0.5211 0.4856 0.3846 0.057 Uiso 1.00 1 c R
H20 H 0.3183 0.4923 0.4281 0.065 Uiso 1.00 1 c R
H21 H 0.1593 0.3909 0.4294 0.065 Uiso 1.00 1 c R
H22 H 0.2094 0.2841 0.3836 0.044 Uiso 1.00 1 c R
H23 H 0.7113 0.2259 0.3803 0.036 Uiso 1.00 1 c R
H24 H 0.9516 0.2229 0.3585 0.044 Uiso 1.00 1 c R
H25 H 0.9854 0.2332 0.2693 0.042 Uiso 1.00 1 c R
H26 H 0.7878 0.2523 0.2019 0.042 Uiso 1.00 1 c R
H27 H 0.5496 0.2580 0.2236 0.033 Uiso 1.00 1 c R
H28 H 0.2256 -0.0346 0.3741 0.052 Uiso 1.00 1 c R
H29 H 0.1984 -0.1477 0.4162 0.065 Uiso 1.00 1 c R
H30 H 0.3846 -0.2342 0.4197 0.074 Uiso 1.00 1 c R
H31 H 0.5976 -0.2106 0.3851 0.075 Uiso 1.00 1 c R
H32 H 0.6251 -0.0992 0.3422 0.050 Uiso 1.00 1 c R
H33 H 0.5702 0.0122 0.2226 0.033 Uiso 1.00 1 c R
H34 H 0.8113 0.0147 0.2017 0.039 Uiso 1.00 1 c R
H35 H 1.0107 0.0341 0.2699 0.044 Uiso 1.00 1 c R
H36 H 0.9669 0.0527 0.3588 0.049 Uiso 1.00 1 c R
H37 H 0.7290 0.0519 0.3784 0.041 Uiso 1.00 1 c R
H38 H 0.2745 0.6591 0.5581 0.121 Uiso 1.00 1 c R
H39 H 0.1619 0.6777 0.5047 0.121 Uiso 1.00 1 c R

loop_
_atom_site_aniso_label
_atom_site_aniso_U_11
_atom_site_aniso_U_22
_atom_site_aniso_U_33
_atom_site_aniso_U_12
_atom_site_aniso_U_13
_atom_site_aniso_U_23
Pt1 0.02303(16) 0.02524(17) 0.01988(15) -0.00032(12) 0.00344(10) 0.00105(11)
Cl1 0.123(3) 0.0529(19) 0.111(3) -0.025(2) -0.049(2) 0.0223(19)
Cl2 0.148(4) 0.112(3) 0.071(2) 0.032(3) 0.034(2) 0.040(2)
S1 0.0436(15) 0.105(2) 0.0380(13) 0.0079(16) 0.0079(11) 0.0122(15)
P1 0.0152(8) 0.0243(9) 0.0208(8) -0.0010(7) 0.0016(6) 0.0014(7)
P2 0.0205(9) 0.0216(9) 0.0244(9) 0.0015(7) 0.0032(7) 0.0010(7)
F1 0.197(13) 0.224(14) 0.284(17) 0.129(12) 0.166(13) 0.199(14)
F2 0.26(2) 0.130(11) 0.49(3) 0.093(12) 0.28(2) 0.050(15)
F3 0.080(9) 0.47(3) 0.205(16) 0.003(13) -0.023(10) 0.158(19)
O1 0.017(2) 0.018(2) 0.025(2) 0.001(2) -0.0033(19) 0.0012(19)
O2 0.068(7) 0.34(2) 0.056(6) -0.077(9) -0.009(5) -0.026(8)
O3 0.057(6) 0.231(14) 0.073(6) -0.007(7) 0.016(5) 0.058(8)
O4 0.209(13) 0.037(4) 0.131(9) 0.001(6) 0.094(9) -0.006(5)
C1 0.091(8) 0.036(5) 0.018(3) 0.010(5) -0.001(4) 0.010(3)
C2 0.098(9) 0.057(6) 0.020(4) -0.003(6) -0.006(5) 0.002(4)
C3 0.066(6) 0.042(5) 0.023(4) 0.005(4) -0.002(4) -0.006(3)
C4 0.021(3) 0.024(3) 0.022(3) -0.001(2) 0.003(2) 0.004(2)
C5 0.024(3) 0.023(3) 0.031(4) -0.004(3) 0.002(3) 0.007(3)
C6 0.023(3) 0.035(4) 0.036(4) 0.003(3) 0.001(3) 0.009(3)
C7 0.020(3) 0.036(4) 0.023(3) -0.000(3) -0.003(2) 0.005(3)
C8 0.021(3) 0.033(4) 0.023(3) -0.003(3) -0.001(2) 0.001(3)
C9 0.016(3) 0.023(3) 0.018(3) -0.001(2) -0.002(2) 0.004(2)
C10 0.048(5) 0.026(4) 0.025(3) -0.005(3) -0.009(3) 0.000(3)
C11 0.084(8) 0.032(4) 0.029(4) -0.007(4) 0.016(4) -0.005(3)
C12 0.067(7) 0.038(5) 0.056(6) -0.011(5) -0.040(5) 0.007(4)
C13 0.022(3) 0.029(4) 0.018(3) -0.003(3) -0.001(2) 0.001(2)
C14 0.032(4) 0.031(4) 0.025(3) 0.001(3) -0.001(3) -0.008(3)
C15 0.030(4) 0.025(4) 0.040(4) -0.008(3) 0.005(3) -0.010(3)
C16 0.029(4) 0.025(3) 0.028(3) 0.005(3) 0.004(3) -0.001(3)
C17 0.018(3) 0.022(3) 0.031(3) 0.001(2) 0.003(2) -0.004(2)
C18 0.018(3) 0.023(3) 0.028(3) -0.001(2) 0.003(2) -0.006(2)
C19 0.029(4) 0.026(4) 0.026(3) 0.002(3) -0.010(3) -0.002(3)
C20 0.043(5) 0.030(4) 0.028(4) -0.003(3) -0.008(3) 0.001(3)
C21 0.065(7) 0.034(5) 0.038(5) -0.002(4) -0.009(4) -0.002(3)
C22 0.081(8) 0.042(5) 0.036(5) 0.025(5) -0.008(5) -0.013(4)
C23 0.059(6) 0.060(6) 0.039(5) 0.028(5) -0.004(4) -0.015(4)
C24 0.029(4) 0.045(5) 0.034(4) 0.011(3) -0.005(3) -0.011(3)
C25 0.018(3) 0.023(3) 0.030(3) -0.001(2) 0.006(2) 0.005(3)
C26 0.026(4) 0.035(4) 0.028(3) -0.005(3) -0.000(3) 0.006(3)
C27 0.017(3) 0.039(4) 0.052(5) -0.004(3) 0.002(3) 0.012(4)
C28 0.018(3) 0.033(4) 0.057(5) 0.004(3) 0.015(3) 0.012(4)
C29 0.031(4) 0.034(4) 0.041(4) -0.005(3) 0.011(3) 0.000(3)
C30 0.019(3) 0.031(4) 0.032(4) -0.006(3) 0.000(3) 0.003(3)
C31 0.035(4) 0.032(4) 0.029(4) 0.001(3) 0.006(3) 0.003(3)
C32 0.061(6) 0.029(4) 0.038(4) -0.013(4) -0.000(4) -0.001(3)
C33 0.077(8) 0.046(6) 0.038(5) -0.026(5) 0.007(5) -0.001(4)
C34 0.111(11) 0.029(5) 0.046(6) -0.009(6) 0.011(6) 0.002(4)
C35 0.101(10) 0.031(5) 0.053(6) 0.021(6) 0.005(6) 0.010(4)
C36 0.059(6) 0.029(4) 0.037(4) 0.021(4) 0.009(4) 0.005(3)
C37 0.023(3) 0.023(3) 0.029(3) 0.004(3) 0.000(3) 0.004(3)
C38 0.021(3) 0.027(4) 0.036(4) -0.001(3) 0.009(3) -0.002(3)
C39 0.024(4) 0.033(4) 0.044(4) 0.005(3) 0.016(3) -0.001(3)
C40 0.025(4) 0.027(4) 0.059(5) -0.007(3) 0.005(3) -0.004(3)
C41 0.023(4) 0.047(5) 0.051(5) -0.004(3) 0.001(3) -0.013(4)
C42 0.022(4) 0.043(5) 0.037(4) 0.007(3) -0.001(3) -0.005(3)
C43 0.122(17) 0.127(16) 0.124(16) 0.038(14) 0.051(14) 0.058(13)
C44 0.162(17) 0.063(9) 0.059(8) 0.008(9) -0.041(10) -0.016(6)

loop_
_atom_type_symbol
_atom_type_description
_atom_type_scat_dispersion_real
_atom_type_scat_dispersion_imag
_atom_type_scat_source
C C 0.003 0.002
;
International Tables for Crystallography
(1992, Vol. C, Tables 4.2.6.8 and 6.1.1.4)
;
H H 0.000 0.000
;
International Tables for Crystallography
(1992, Vol. C, Table 6.1.1.4)
;
F F 0.017 0.010
;
International Tables for Crystallography
(1992, Vol. C, Tables 4.2.6.8 and 6.1.1.4)
;
O O 0.011 0.006
;
International Tables for Crystallography
(1992, Vol. C, Tables 4.2.6.8 and 6.1.1.4)
;
P P 0.102 0.094
;
International Tables for Crystallography
(1992, Vol. C, Tables 4.2.6.8 and 6.1.1.4)
;
Pt Pt -1.703 8.390
;
International Tables for Crystallography
(1992, Vol. C, Tables 4.2.6.8 and 6.1.1.4)
;
S S 0.125 0.123
;
International Tables for Crystallography
(1992, Vol. C, Tables 4.2.6.8 and 6.1.1.4)
;
Cl Cl 0.148 0.159
;
International Tables for Crystallography
(1992, Vol. C, Tables 4.2.6.8 and 6.1.1.4)
;

loop_
_geom_angle_atom_site_label_1
_geom_angle_atom_site_label_2
_geom_angle_atom_site_label_3
_geom_angle
_geom_angle_publ_flag
P1 Pt1 P2 107.04(6) yes
P1 Pt1 C1 159.3(2) yes
P1 Pt1 C2 123.6(3) yes
P1 Pt1 C3 93.6(2) yes
P2 Pt1 C1 92.1(2) yes
P2 Pt1 C2 122.3(3) yes
P2 Pt1 C3 158.2(2) yes
C1 Pt1 C2 35.8(3) yes
C1 Pt1 C3 66.6(3) yes
C2 Pt1 C3 36.2(4) yes
O2 S1 O3 115.5(6) yes
O2 S1 O4 112.4(8) yes
O2 S1 C43 103.4(10) yes
O3 S1 O4 114.4(7) yes
O3 S1 C43 105.7(9) yes
O4 S1 C43 103.9(8) yes
Pt1 P1 C4 125.8(2) yes
Pt1 P1 C19 113.3(2) yes
Pt1 P1 C25 105.9(2) yes
C4 P1 C19 99.9(3) yes
C4 P1 C25 104.2(3) yes
C19 P1 C25 106.0(3) yes
Pt1 P2 C17 124.7(2) yes
Pt1 P2 C31 112.9(2) yes
Pt1 P2 C37 107.2(2) yes
C17 P2 C31 99.6(3) yes
C17 P2 C37 105.7(3) yes
C31 P2 C37 105.1(3) yes
C9 O1 C18 114.7(5) yes
Pt1 C1 C2 69.9(5) yes
Pt1 C2 C1 74.3(5) yes
Pt1 C2 C3 73.5(5) yes
C1 C2 C3 127.5(12) yes
Pt1 C3 C2 70.3(5) yes
P1 C4 C5 123.8(5) yes
P1 C4 C9 119.3(5) yes
C5 C4 C9 116.8(6) yes
C4 C5 C6 119.2(7) yes
C5 C6 C7 121.1(7) yes
C6 C7 C8 121.4(6) yes
C7 C8 C9 116.4(6) yes
C7 C8 C10 125.3(6) yes
C9 C8 C10 118.2(6) yes
O1 C9 C4 113.9(5) yes
O1 C9 C8 121.2(6) yes
C4 C9 C8 124.9(6) yes
C8 C10 C11 109.3(7) yes
C8 C10 C12 109.2(7) yes
C8 C10 C13 108.3(6) yes
C11 C10 C12 111.5(7) yes
C11 C10 C13 108.8(7) yes
C12 C10 C13 109.6(7) yes
C10 C13 C14 124.7(6) yes
C10 C13 C18 119.1(6) yes
C14 C13 C18 116.1(6) yes
C13 C14 C15 120.5(6) yes
C14 C15 C16 121.1(7) yes
C15 C16 C17 120.2(7) yes
P2 C17 C16 124.1(5) yes
P2 C17 C18 118.9(5) yes
C16 C17 C18 117.0(6) yes
O1 C18 C13 119.4(6) yes
O1 C18 C17 115.7(6) yes
C13 C18 C17 124.9(6) yes
P1 C19 C20 122.4(6) yes
P1 C19 C24 117.5(6) yes
C20 C19 C24 119.9(8) yes
C19 C20 C21 119.4(9) yes
C20 C21 C22 120.3(9) yes
C21 C22 C23 120.9(10) yes
C22 C23 C24 118.1(10) yes
C19 C24 C23 121.3(8) yes
P1 C25 C26 117.2(6) yes
P1 C25 C30 122.9(5) yes
C26 C25 C30 119.7(7) yes
C25 C26 C27 119.9(7) yes
C26 C27 C28 119.0(7) yes
C27 C28 C29 121.7(8) yes
C28 C29 C30 119.2(8) yes
C25 C30 C29 120.5(7) yes
P2 C31 C32 118.5(6) yes
P2 C31 C36 122.1(7) yes
C32 C31 C36 119.3(8) yes
C31 C32 C33 120.2(9) yes
C32 C33 C34 118.8(11) yes
C33 C34 C35 122.0(10) yes
C34 C35 C36 119.4(11) yes
C31 C36 C35 120.3(10) yes
P2 C37 C38 122.0(5) yes
P2 C37 C42 118.4(6) yes
C38 C37 C42 119.6(7) yes
C37 C38 C39 120.4(7) yes
C38 C39 C40 119.8(8) yes
C39 C40 C41 119.4(8) yes
C40 C41 C42 120.3(8) yes
C37 C42 C41 120.5(8) yes
S1 C43 F1 110.3(16) yes
S1 C43 F2 119.5(19) yes
S1 C43 F3 101.9(16) yes
F1 C43 F2 110(2) yes
F1 C43 F3 105.2(18) yes
F2 C43 F3 109(2) yes
Cl1 C44 Cl2 107.5(7) yes
Pt1 C1 H1 72.1(4) no
Pt1 C1 H2 130.6(8) no
C2 C1 H1 120.0(10) no
C2 C1 H2 120.0(11) no
H1 C1 H2 120.0(10) no
Pt1 C2 H3 128.9(10) no
C1 C2 H3 116.2(11) no
C3 C2 H3 116.2(10) no
Pt1 C3 H4 72.1(5) no
Pt1 C3 H5 130.1(8) no
C2 C3 H4 120.0(10) no
C2 C3 H5 120.0(10) no
H4 C3 H5 120.0(10) no
C4 C5 H6 120.4(7) no
C6 C5 H6 120.4(7) no
C5 C6 H7 119.4(8) no
C7 C6 H7 119.4(7) no
C6 C7 H8 119.3(7) no
C8 C7 H8 119.3(7) no
C10 C11 H9 109.5(10) no
C10 C11 H10 109.5(8) no
C10 C11 H11 109.5(7) no
H9 C11 H10 109.5(8) no
H9 C11 H11 109.5(9) no
H10 C11 H11 109.5(11) no
C10 C12 H12 109.5(9) no
C10 C12 H13 109.5(10) no
C10 C12 H14 109.5(8) no
H12 C12 H13 109.5(9) no
H12 C12 H14 109.5(11) no
H13 C12 H14 109.5(10) no
C13 C14 H15 119.8(7) no
C15 C14 H15 119.7(7) no
C14 C15 H16 119.5(7) no
C16 C15 H16 119.5(7) no
C15 C16 H17 119.9(7) no
C17 C16 H17 119.9(7) no
C19 C20 H18 120.3(8) no
C21 C20 H18 120.3(9) no
C20 C21 H19 119.9(11) no
C22 C21 H19 119.9(10) no
C21 C22 H20 119.5(11) no
C23 C22 H20 119.5(12) no
C22 C23 H21 120.9(11) no
C24 C23 H21 120.9(11) no
C19 C24 H22 119.3(8) no
C23 C24 H22 119.3(9) no
C25 C26 H23 120.0(8) no
C27 C26 H23 120.0(7) no
C26 C27 H24 120.5(9) no
C28 C27 H24 120.5(8) no
C27 C28 H25 119.2(8) no
C29 C28 H25 119.1(9) no
C28 C29 H26 120.4(9) no
C30 C29 H26 120.4(8) no
C25 C30 H27 119.8(7) no
C29 C30 H27 119.8(8) no
C31 C32 H28 119.9(9) no
C33 C32 H28 119.9(11) no
C32 C33 H29 120.6(11) no
C34 C33 H29 120.6(10) no
C33 C34 H30 119.0(14) no
C35 C34 H30 119.0(12) no
C34 C35 H31 120.3(10) no
C36 C35 H31 120.3(13) no
C31 C36 H32 119.9(8) no
C35 C36 H32 119.9(10) no
C37 C38 H33 119.8(8) no
C39 C38 H33 119.8(8) no
C38 C39 H34 120.1(7) no
C40 C39 H34 120.1(8) no
C39 C40 H35 120.3(9) no
C41 C40 H35 120.3(8) no
C40 C41 H36 119.8(9) no
C42 C41 H36 119.9(9) no
C37 C42 H37 119.7(8) no
C41 C42 H37 119.7(8) no
Cl1 C44 H38 110.2 no
Cl1 C44 H39 110.2 no
Cl2 C44 H38 110.2 no
Cl2 C44 H39 110.2 no
H38 C44 H39 108.5 no

loop_
_geom_bond_atom_site_label_1
_geom_bond_atom_site_label_2
_geom_bond_distance
_geom_bond_publ_flag
Pt1 P1 2.3302(19) yes
Pt1 P2 2.325(2) yes
Cl1 C44 1.79(2) yes
Cl2 C44 1.781(16) yes
S1 O2 1.387(12) yes
S1 O3 1.448(11) yes
S1 O4 1.430(11) yes
S1 C43 1.79(2) yes
P1 C4 1.820(6) yes
P1 C19 1.832(8) yes
P1 C25 1.834(8) yes
P2 C17 1.832(7) yes
P2 C31 1.821(8) yes
P2 C37 1.825(8) yes
F1 C43 1.32(3) yes
F2 C43 1.21(3) yes
F3 C43 1.42(2) yes
O1 C9 1.380(8) yes
O1 C18 1.391(8) yes
C1 C2 1.336(14) yes
C2 C3 1.344(15) yes
C4 C5 1.417(10) yes
C4 C9 1.391(9) yes
C5 C6 1.409(10) yes
C6 C7 1.384(11) yes
C7 C8 1.386(11) yes
C8 C9 1.400(9) yes
C8 C10 1.518(11) yes
C10 C11 1.526(15) yes
C10 C12 1.539(14) yes
C10 C13 1.543(11) yes
C13 C14 1.404(11) yes
C13 C18 1.402(9) yes
C14 C15 1.395(11) yes
C15 C16 1.382(10) yes
C16 C17 1.411(10) yes
C17 C18 1.373(10) yes
C19 C20 1.387(12) yes
C19 C24 1.382(12) yes
C20 C21 1.415(13) yes
C21 C22 1.362(17) yes
C22 C23 1.411(16) yes
C23 C24 1.397(14) yes
C25 C26 1.392(10) yes
C25 C30 1.387(11) yes
C26 C27 1.396(12) yes
C27 C28 1.378(13) yes
C28 C29 1.376(11) yes
C29 C30 1.383(12) yes
C31 C32 1.383(14) yes
C31 C36 1.399(13) yes
C32 C33 1.401(14) yes
C33 C34 1.380(18) yes
C34 C35 1.36(2) yes
C35 C36 1.390(14) yes
C37 C38 1.376(11) yes
C37 C42 1.400(10) yes
C38 C39 1.405(12) yes
C39 C40 1.388(11) yes
C40 C41 1.408(14) yes
C41 C42 1.368(12) yes
C1 H1 0.950(11) no
C1 H2 0.950(10) no
C2 H3 0.950(13) no
C3 H4 0.950(10) no
C3 H5 0.950(9) no
C5 H6 0.950(7) no
C6 H7 0.950(8) no
C7 H8 0.950(7) no
C11 H9 0.980(9) no
C11 H10 0.980(9) no
C11 H11 0.980(10) no
C12 H12 0.980(11) no
C12 H13 0.980(11) no
C12 H14 0.980(10) no
C14 H15 0.950(7) no
C15 H16 0.950(8) no
C16 H17 0.950(7) no
C20 H18 0.950(10) no
C21 H19 0.950(10) no
C22 H20 0.950(10) no
C23 H21 0.950(12) no
C24 H22 0.950(9) no
C26 H23 0.950(8) no
C27 H24 0.950(8) no
C28 H25 0.950(8) no
C29 H26 0.950(9) no
C30 H27 0.950(7) no
C32 H28 0.950(10) no
C33 H29 0.950(13) no
C34 H30 0.950(11) no
C35 H31 0.950(12) no
C36 H32 0.950(11) no
C38 H33 0.950(7) no
C39 H34 0.950(9) no
C40 H35 0.950(9) no
C41 H36 0.950(8) no
C42 H37 0.950(9) no
C44 H38 0.990 no
C44 H39 0.990 no

loop_
_geom_contact_atom_site_label_1
_geom_contact_atom_site_label_2
_geom_contact_distance
_geom_contact_site_symmetry_2
Pt1 C1 2.195(8) .
Pt1 C2 2.142(9) .
Pt1 C3 2.182(8) .
Cl2 Cl2 3.487(7) 3_566
P1 C3 3.290(8) .
P2 C1 3.255(8) .
F1 F2 2.81(2) 3_756
F1 C32 3.48(2) 3_656
F1 C33 3.23(2) 3_656
F1 C41 3.526(18) 3_756
F2 F1 2.81(2) 3_756
F2 F2 2.87(2) 3_756
F2 O2 3.58(2) 3_756
F2 C1 3.46(2) 1_655
F2 C43 3.25(2) 3_756
F3 C35 2.91(2) 3_756
F3 C36 3.095(18) 3_756
O2 F2 3.58(2) 3_756
O2 C2 3.185(18) .
O2 C26 3.450(14) .
O2 C42 3.467(15) .
O3 C3 3.305(15) 1_655
O3 C24 3.480(15) 1_655
O3 C27 3.364(13) .
O4 C7 3.532(13) 4_655
O4 C12 3.413(14) 4_655
O4 C33 3.415(18) 3_656
O4 C44 3.204(18) 3_666
C1 Pt1 2.195(8) .
C1 P2 3.255(8) .
C1 F2 3.46(2) 1_455
C1 C1 3.481(12) 3_656
C1 C31 3.185(12) .
C1 C32 3.222(13) .
C2 Pt1 2.142(9) .
C2 O2 3.185(18) .
C3 Pt1 2.182(8) .
C3 P1 3.290(8) .
C3 O3 3.305(15) 1_455
C3 C19 3.250(12) .
C3 C24 3.180(13) .
C6 C28 3.561(12) 1_455
C7 O4 3.532(13) 4_454
C12 O4 3.413(14) 4_454
C19 C3 3.250(12) .
C24 O3 3.480(15) 1_455
C24 C3 3.180(13) .
C26 O2 3.450(14) .
C27 O3 3.364(13) .
C28 C6 3.561(12) 1_655
C31 C1 3.185(12) .
C32 F1 3.48(2) 3_656
C32 C1 3.222(13) .
C33 F1 3.23(2) 3_656
C33 O4 3.415(18) 3_656
C35 F3 2.91(2) 3_756
C36 F3 3.095(18) 3_756
C41 F1 3.526(18) 3_756
C42 O2 3.467(15) .
C43 F2 3.25(2) 3_756
C44 O4 3.204(18) 3_666
Pt1 H1 2.1079(2) .
Pt1 H2 2.9042(2) .
Pt1 H3 2.8363(2) .
Pt1 H4 2.0948(2) .
Pt1 H5 2.8873(2) .
Cl1 H5 2.973(3) 3_666
Cl1 H13 3.458(4) 2_555
Cl1 H20 2.899(3) .
Cl1 H30 2.936(3) 1_565
Cl2 H10 3.204(4) 4_555
Cl2 H13 2.849(4) 2_555
Cl2 H15 3.125(4) 4_555
Cl2 H19 3.580(4) 3_666
Cl2 H20 3.295(4) .
Cl2 H21 3.364(5) 3_566
S1 H3 3.500(3) .
S1 H23 3.509(2) .
S1 H24 3.322(2) .
S1 H29 3.200(3) 3_656
S1 H39 3.084 3_666
P1 H4 3.0927(18) .
P1 H5 3.4383(17) .
P2 H1 3.044(2) .
P2 H2 3.4101(19) .
F1 H7 3.449(16) 4_655
F1 H8 3.350(15) 4_655
F1 H28 2.996(16) 3_656
F1 H29 2.485(15) 3_656
F1 H36 3.079(15) 3_756
F1 H37 3.524(14) 3_756
F2 H1 2.90(2) 1_655
F2 H2 3.592(19) 3_756
F2 H36 3.56(2) .
F3 H4 3.514(19) 1_655
F3 H8 3.29(2) 4_655
F3 H31 2.647(18) 3_756
F3 H32 2.996(17) 3_756
O2 H3 2.371(11) .
O2 H23 2.760(12) .
O2 H24 3.248(12) .
O2 H29 3.209(10) 3_656
O2 H36 3.317(12) .
O2 H37 2.734(13) .
O2 H39 3.482 3_666
O3 H4 2.493(10) 1_655
O3 H22 2.696(12) 1_655
O3 H24 2.474(9) .
O3 H39 3.453 3_666
O4 H8 2.651(11) 4_655
O4 H9 3.219(11) 4_655
O4 H13 3.358(9) 4_655
O4 H14 2.680(10) 4_655
O4 H29 2.534(13) 3_656
O4 H30 3.584(15) 3_656
O4 H38 3.546 3_666
O4 H39 2.236 3_666
C1 H2 2.816(8) 3_656
C1 H28 3.137(9) .
C1 H37 3.293(11) .
C2 H2 3.473(10) 3_656
C2 H23 3.438(12) .
C2 H37 3.405(12) .
C3 H22 2.997(9) .
C3 H23 3.336(11) .
C3 H30 3.513(8) 3_656
C4 H25 2.943(7) 1_455
C5 H25 2.842(8) 1_455
C5 H32 3.190(8) 2_655
C6 H25 2.882(8) 1_455
C6 H26 3.402(8) 1_455
C6 H32 2.991(8) 2_655
C7 H25 3.032(8) 1_455
C7 H26 3.147(7) 1_455
C7 H29 3.522(7) 2_555
C7 H31 3.257(8) 2_655
C7 H32 3.543(8) 2_655
C8 H25 3.132(8) 1_455
C8 H31 3.272(8) 2_655
C9 H25 3.091(7) 1_455
C9 H31 3.579(7) 2_655
C11 H19 3.436(10) 2_645
C11 H31 3.114(9) 2_655
C12 H39 3.156 2_545
C13 H35 3.059(7) 1_455
C14 H34 3.078(8) 1_455
C14 H35 3.039(8) 1_455
C15 H18 3.050(8) 2_645
C15 H34 3.446(8) 1_455
C15 H35 2.971(8) 1_455
C16 H18 3.127(8) 2_645
C16 H35 2.905(8) 1_455
C17 H35 2.900(7) 1_455
C18 H35 2.985(7) 1_455
C19 H4 3.062(8) .
C19 H5 2.983(7) .
C19 H38 3.423 3_666
C20 H33 3.184(8) 2_655
C20 H38 2.862 3_666
C21 H10 3.541(10) 2_655
C21 H33 2.959(9) 2_655
C21 H34 3.309(10) 2_655
C21 H38 3.261 3_666
C22 H15 3.586(12) 2_555
C22 H34 3.194(9) 2_655
C23 H15 3.276(11) 2_555
C24 H4 2.716(9) .
C24 H5 3.002(8) .
C24 H24 3.479(8) 1_455
C26 H16 3.457(8) 2_655
C26 H38 3.185 3_666
C27 H16 3.025(9) 2_655
C27 H22 3.361(8) 1_655
C28 H16 2.962(8) 2_655
C28 H17 3.541(8) 2_655
C29 H16 3.318(8) 2_655
C29 H17 2.910(8) 2_655
C30 H17 2.997(8) 2_655
C31 H1 2.964(8) .
C31 H2 2.941(8) .
C32 H1 2.709(9) .
C32 H2 3.087(9) .
C33 H3 3.086(10) 3_656
C33 H8 3.332(12) 2_545
C33 H26 3.279(10) 2_645
C34 H3 3.199(11) 3_656
C34 H5 3.549(10) 3_656
C34 H26 3.118(11) 2_645
C34 H27 3.451(11) 2_645
C35 H11 3.236(11) 2_645
C35 H26 3.547(12) 2_645
C35 H27 2.927(10) 2_645
C36 H2 3.478(9) .
C36 H27 3.209(8) 2_645
C38 H6 3.165(7) 2_645
C38 H19 3.584(7) 2_645
C39 H6 2.988(8) 2_645
C39 H7 3.401(8) 2_645
C39 H12 3.395(9) 1_655
C40 H7 3.072(8) 2_645
C41 H7 3.256(9) 2_645
C41 H28 3.463(8) 1_655
C43 H29 3.33(2) 3_656
C44 H5 3.357(17) 3_666
C44 H13 3.000(15) 2_555
C44 H14 3.495(14) 2_555
C44 H23 3.448(13) 3_666
H1 Pt1 2.1079(2) .
H1 P2 3.044(2) .
H1 F2 2.90(2) 1_455
H1 C31 2.964(8) .
H1 C32 2.709(9) .
H1 H2 3.232 3_656
H1 H28 2.395 .
H2 Pt1 2.9042(2) .
H2 P2 3.4101(19) .
H2 F2 3.592(19) 3_756
H2 C1 2.816(8) 3_656
H2 C2 3.473(10) 3_656
H2 C31 2.941(8) .
H2 C32 3.087(9) .
H2 C36 3.478(9) .
H2 H1 3.232 3_656
H2 H2 2.356 3_656
H2 H3 3.505 3_656
H2 H28 3.274 .
H2 H37 3.051 .
H3 Pt1 2.8363(2) .
H3 S1 3.500(3) .
H3 O2 2.371(11) .
H3 C33 3.086(10) 3_656
H3 C34 3.199(11) 3_656
H3 H2 3.505 3_656
H3 H23 3.256 .
H3 H29 3.013 3_656
H3 H30 3.207 3_656
H3 H37 3.224 .
H4 Pt1 2.0948(2) .
H4 P1 3.0927(18) .
H4 F3 3.514(19) 1_455
H4 O3 2.493(10) 1_455
H4 C19 3.062(8) .
H4 C24 2.716(9) .
H4 H22 2.293 .
H5 Pt1 2.8873(2) .
H5 Cl1 2.973(3) 3_666
H5 P1 3.4383(17) .
H5 C19 2.983(7) .
H5 C24 3.002(8) .
H5 C34 3.549(10) 3_656
H5 C44 3.357(17) 3_666
H5 H22 3.097 .
H5 H23 3.101 .
H5 H30 3.064 3_656
H5 H38 2.982 3_666
H5 H39 3.561 3_666
H6 C38 3.165(7) 2_655
H6 C39 2.988(8) 2_655
H6 H16 3.580 2_555
H6 H25 3.330 1_455
H6 H32 3.355 2_655
H6 H33 3.251 2_655
H6 H34 2.970 2_655
H7 F1 3.449(16) 4_454
H7 C39 3.401(8) 2_655
H7 C40 3.072(8) 2_655
H7 C41 3.256(9) 2_655
H7 H25 3.383 1_455
H7 H26 3.480 1_455
H7 H28 3.480 2_555
H7 H29 3.447 2_555
H7 H32 3.031 2_655
H7 H35 3.278 2_655
H7 H36 3.562 2_655
H8 F1 3.350(15) 4_454
H8 F3 3.29(2) 4_454
H8 O4 2.651(11) 4_454
H8 C33 3.332(12) 2_555
H8 H26 3.059 1_455
H8 H29 2.703 2_555
H8 H31 3.516 2_655
H9 O4 3.219(11) 4_454
H9 H21 3.591 4_554
H9 H31 3.051 2_655
H10 Cl2 3.204(4) 4_554
H10 C21 3.541(10) 2_645
H10 H19 2.616 2_645
H11 C35 3.236(11) 2_655
H11 H19 3.459 2_645
H11 H30 3.371 2_655
H11 H31 2.402 2_655
H12 C39 3.395(9) 1_455
H12 H20 3.259 2_545
H12 H26 3.533 1_455
H12 H34 2.698 1_455
H13 Cl1 3.458(4) 2_545
H13 Cl2 2.849(4) 2_545
H13 O4 3.358(9) 4_454
H13 C44 3.000(15) 2_545
H13 H20 3.469 2_545
H13 H39 2.600 2_545
H14 O4 2.680(10) 4_454
H14 C44 3.495(14) 2_545
H14 H26 3.260 1_455
H14 H29 3.409 2_555
H14 H30 3.393 2_555
H14 H39 2.840 2_545
H15 Cl2 3.125(4) 4_554
H15 C22 3.586(12) 2_545
H15 C23 3.276(11) 2_545
H15 H20 3.435 2_545
H15 H21 2.889 2_545
H15 H34 2.976 1_455
H16 C26 3.457(8) 2_645
H16 C27 3.025(9) 2_645
H16 C28 2.962(8) 2_645
H16 C29 3.318(8) 2_645
H16 H6 3.580 2_545
H16 H18 3.131 2_645
H16 H21 3.563 2_545
H16 H24 3.320 2_645
H16 H25 3.243 2_645
H16 H34 3.598 1_455
H16 H35 3.522 1_455
H17 C28 3.541(8) 2_645
H17 C29 2.910(8) 2_645
H17 C30 2.997(8) 2_645
H17 H18 3.258 2_645
H17 H26 2.973 2_645
H17 H27 3.103 2_645
H17 H35 3.428 1_455
H18 C15 3.050(8) 2_655
H18 C16 3.127(8) 2_655
H18 H16 3.131 2_655
H18 H17 3.258 2_655
H18 H33 3.153 2_655
H18 H38 2.778 3_666
H19 Cl2 3.580(4) 3_666
H19 C11 3.436(10) 2_655
H19 C38 3.584(7) 2_655
H19 H10 2.616 2_655
H19 H11 3.459 2_655
H19 H33 2.751 2_655
H19 H34 3.514 2_655
H19 H38 3.441 3_666
H20 Cl1 2.899(3) .
H20 Cl2 3.295(4) .
H20 H12 3.259 2_555
H20 H13 3.469 2_555
H20 H15 3.435 2_555
H20 H34 3.336 2_655
H21 Cl2 3.364(5) 3_566
H21 H9 3.591 4_555
H21 H15 2.889 2_555
H21 H16 3.563 2_555
H22 O3 2.696(12) 1_455
H22 C3 2.997(9) .
H22 C27 3.361(8) 1_455
H22 H4 2.293 .
H22 H5 3.097 .
H22 H24 2.611 1_455
H22 H25 3.411 1_455
H23 S1 3.509(2) .
H23 O2 2.760(12) .
H23 C2 3.438(12) .
H23 C3 3.336(11) .
H23 C44 3.448(13) 3_666
H23 H3 3.256 .
H23 H5 3.101 .
H23 H38 2.610 3_666
H23 H39 3.447 3_666
H24 S1 3.322(2) .
H24 O2 3.248(12) .
H24 O3 2.474(9) .
H24 C24 3.479(8) 1_655
H24 H16 3.320 2_655
H24 H22 2.611 1_655
H25 C4 2.943(7) 1_655
H25 C5 2.842(8) 1_655
H25 C6 2.882(8) 1_655
H25 C7 3.032(8) 1_655
H25 C8 3.132(8) 1_655
H25 C9 3.091(7) 1_655
H25 H6 3.330 1_655
H25 H7 3.383 1_655
H25 H16 3.243 2_655
H25 H22 3.411 1_655
H26 C6 3.402(8) 1_655
H26 C7 3.147(7) 1_655
H26 C33 3.279(10) 2_655
H26 C34 3.118(11) 2_655
H26 C35 3.547(12) 2_655
H26 H7 3.480 1_655
H26 H8 3.059 1_655
H26 H12 3.533 1_655
H26 H14 3.260 1_655
H26 H17 2.973 2_655
H26 H29 3.516 2_655
H26 H30 3.244 2_655
H27 C34 3.451(11) 2_655
H27 C35 2.927(10) 2_655
H27 C36 3.209(8) 2_655
H27 H17 3.103 2_655
H27 H31 2.926 2_655
H27 H32 3.375 2_655
H28 F1 2.996(16) 3_656
H28 C1 3.137(9) .
H28 C41 3.463(8) 1_455
H28 H1 2.395 .
H28 H2 3.274 .
H28 H7 3.480 2_545
H28 H35 3.293 1_455
H28 H36 2.843 1_455
H29 S1 3.200(3) 3_656
H29 F1 2.485(15) 3_656
H29 O2 3.209(10) 3_656
H29 O4 2.534(13) 3_656
H29 C7 3.522(7) 2_545
H29 C43 3.33(2) 3_656
H29 H3 3.013 3_656
H29 H7 3.447 2_545
H29 H8 2.703 2_545
H29 H14 3.409 2_545
H29 H26 3.516 2_645
H30 Cl1 2.936(3) 1_545
H30 O4 3.584(15) 3_656
H30 C3 3.513(8) 3_656
H30 H3 3.207 3_656
H30 H5 3.064 3_656
H30 H11 3.371 2_645
H30 H14 3.393 2_545
H30 H26 3.244 2_645
H30 H39 3.564 1_545
H31 F3 2.647(18) 3_756
H31 C7 3.257(8) 2_645
H31 C8 3.272(8) 2_645
H31 C9 3.579(7) 2_645
H31 C11 3.114(9) 2_645
H31 H8 3.516 2_645
H31 H9 3.051 2_645
H31 H11 2.402 2_645
H31 H27 2.926 2_645
H32 F3 2.996(17) 3_756
H32 C5 3.190(8) 2_645
H32 C6 2.991(8) 2_645
H32 C7 3.543(8) 2_645
H32 H6 3.355 2_645
H32 H7 3.031 2_645
H32 H27 3.375 2_645
H33 C20 3.184(8) 2_645
H33 C21 2.959(9) 2_645
H33 H6 3.251 2_645
H33 H18 3.153 2_645
H33 H19 2.751 2_645
H34 C14 3.078(8) 1_655
H34 C15 3.446(8) 1_655
H34 C21 3.309(10) 2_645
H34 C22 3.194(9) 2_645
H34 H6 2.970 2_645
H34 H12 2.698 1_655
H34 H15 2.976 1_655
H34 H16 3.598 1_655
H34 H19 3.514 2_645
H34 H20 3.336 2_645
H35 C13 3.059(7) 1_655
H35 C14 3.039(8) 1_655
H35 C15 2.971(8) 1_655
H35 C16 2.905(8) 1_655
H35 C17 2.900(7) 1_655
H35 C18 2.985(7) 1_655
H35 H7 3.278 2_645
H35 H16 3.522 1_655
H35 H17 3.428 1_655
H35 H28 3.293 1_655
H36 F1 3.079(15) 3_756
H36 F2 3.56(2) .
H36 O2 3.317(12) .
H36 H7 3.562 2_645
H36 H28 2.843 1_655
H37 F1 3.524(14) 3_756
H37 O2 2.734(13) .
H37 C1 3.293(11) .
H37 C2 3.405(12) .
H37 H2 3.051 .
H37 H3 3.224 .
H38 O4 3.546 3_666
H38 C19 3.423 3_666
H38 C20 2.862 3_666
H38 C21 3.261 3_666
H38 C26 3.185 3_666
H38 H5 2.982 3_666
H38 H18 2.778 3_666
H38 H19 3.441 3_666
H38 H23 2.610 3_666
H39 S1 3.084 3_666
H39 O2 3.482 3_666
H39 O3 3.453 3_666
H39 O4 2.236 3_666
H39 C12 3.156 2_555
H39 H5 3.561 3_666
H39 H13 2.600 2_555
H39 H14 2.840 2_555
H39 H23 3.447 3_666
H39 H30 3.564 1_565

loop_
_geom_torsion_atom_site_label_1
_geom_torsion_atom_site_label_2
_geom_torsion_atom_site_label_3
_geom_torsion_atom_site_label_4
_geom_torsion
P(1) Pt(1) P(2) C(17) -54.1(3)
P(1) Pt(1) P(2) C(31) -174.9(3)
P(1) Pt(1) P(2) C(37) 69.9(2)
P(2) Pt(1) P(1) C(4) 53.3(3)
P(2) Pt(1) P(1) C(19) 176.1(2)
P(2) Pt(1) P(1) C(25) -68.0(2)
P(1) Pt(1) C(1) C(2) -7.8(14)
C(1) Pt(1) P(1) C(4) -150.3(9)
C(1) Pt(1) P(1) C(19) -27.4(9)
C(1) Pt(1) P(1) C(25) 88.4(9)
P(1) Pt(1) C(2) C(1) 176.7(6)
P(1) Pt(1) C(2) C(3) 38.7(9)
C(2) Pt(1) P(1) C(4) -155.7(5)
C(2) Pt(1) P(1) C(19) -32.9(5)
C(2) Pt(1) P(1) C(25) 82.9(5)
P(1) Pt(1) C(3) C(2) -148.6(7)
C(3) Pt(1) P(1) C(4) -134.0(4)
C(3) Pt(1) P(1) C(19) -11.2(4)
C(3) Pt(1) P(1) C(25) 104.6(3)
P(2) Pt(1) C(1) C(2) 149.7(7)
C(1) Pt(1) P(2) C(17) 134.1(4)
C(1) Pt(1) P(2) C(31) 13.2(4)
C(1) Pt(1) P(2) C(37) -102.0(4)
P(2) Pt(1) C(2) C(1) -36.6(9)
P(2) Pt(1) C(2) C(3) -174.6(5)
C(2) Pt(1) P(2) C(17) 154.5(5)
C(2) Pt(1) P(2) C(31) 33.7(5)
C(2) Pt(1) P(2) C(37) -81.6(5)
P(2) Pt(1) C(3) C(2) 12.3(13)
C(3) Pt(1) P(2) C(17) 146.0(8)
C(3) Pt(1) P(2) C(31) 25.1(8)
C(3) Pt(1) P(2) C(37) -90.1(8)
C(1) Pt(1) C(2) C(3) -138.0(12)
C(1) Pt(1) C(3) C(2) 25.3(7)
C(3) Pt(1) C(1) C(2) -25.5(7)
C(3) Pt(1) C(2) C(1) 138.0(12)
O(2) S(1) C(43) F(1) -65.0(16)
O(2) S(1) C(43) F(2) 64(2)
O(2) S(1) C(43) F(3) -176.3(13)
O(3) S(1) C(43) F(1) 173.3(14)
O(3) S(1) C(43) F(2) -58(2)
O(3) S(1) C(43) F(3) 61.9(16)
O(4) S(1) C(43) F(1) 52.6(17)
O(4) S(1) C(43) F(2) -178.2(19)
O(4) S(1) C(43) F(3) -58.8(16)
Pt(1) P(1) C(4) C(5) 135.4(5)
Pt(1) P(1) C(4) C(9) -43.5(7)
Pt(1) P(1) C(19) C(20) 128.8(6)
Pt(1) P(1) C(19) C(24) -55.7(6)
Pt(1) P(1) C(25) C(26) -46.6(6)
Pt(1) P(1) C(25) C(30) 128.9(6)
C(4) P(1) C(19) C(20) -95.0(6)
C(4) P(1) C(19) C(24) 80.5(6)
C(19) P(1) C(4) C(5) 6.9(7)
C(19) P(1) C(4) C(9) -172.0(6)
C(4) P(1) C(25) C(26) 179.0(6)
C(4) P(1) C(25) C(30) -5.5(7)
C(25) P(1) C(4) C(5) -102.5(7)
C(25) P(1) C(4) C(9) 78.6(6)
C(19) P(1) C(25) C(26) 74.1(6)
C(19) P(1) C(25) C(30) -110.4(6)
C(25) P(1) C(19) C(20) 13.0(7)
C(25) P(1) C(19) C(24) -171.5(6)
Pt(1) P(2) C(17) C(16) -133.1(6)
Pt(1) P(2) C(17) C(18) 45.4(7)
Pt(1) P(2) C(31) C(32) 59.4(7)
Pt(1) P(2) C(31) C(36) -122.5(6)
Pt(1) P(2) C(37) C(38) -134.9(6)
Pt(1) P(2) C(37) C(42) 45.8(6)
C(17) P(2) C(31) C(32) -74.9(7)
C(17) P(2) C(31) C(36) 103.2(7)
C(31) P(2) C(17) C(16) -6.4(8)
C(31) P(2) C(17) C(18) 172.1(6)
C(17) P(2) C(37) C(38) -0.0(7)
C(17) P(2) C(37) C(42) -179.4(6)
C(37) P(2) C(17) C(16) 102.3(7)
C(37) P(2) C(17) C(18) -79.2(7)
C(31) P(2) C(37) C(38) 104.8(6)
C(31) P(2) C(37) C(42) -74.6(7)
C(37) P(2) C(31) C(32) 175.9(6)
C(37) P(2) C(31) C(36) -6.0(7)
C(9) O(1) C(18) C(13) 36.3(9)
C(9) O(1) C(18) C(17) -143.0(6)
C(18) O(1) C(9) C(4) 142.6(6)
C(18) O(1) C(9) C(8) -38.1(9)
Pt(1) C(1) C(2) C(3) 54.0(10)
C(1) C(2) C(3) Pt(1) -54.3(10)
P(1) C(4) C(5) C(6) -176.5(6)
P(1) C(4) C(9) O(1) -6.9(9)
P(1) C(4) C(9) C(8) 173.8(6)
C(5) C(4) C(9) O(1) 174.1(6)
C(5) C(4) C(9) C(8) -5.1(11)
C(9) C(4) C(5) C(6) 2.4(11)
C(4) C(5) C(6) C(7) -0.3(9)
C(5) C(6) C(7) C(8) 0.5(11)
C(6) C(7) C(8) C(9) -2.9(12)
C(6) C(7) C(8) C(10) -179.3(8)
C(7) C(8) C(9) O(1) -173.9(6)
C(7) C(8) C(9) C(4) 5.4(11)
C(7) C(8) C(10) C(11) 88.0(10)
C(7) C(8) C(10) C(12) -34.3(11)
C(7) C(8) C(10) C(13) -153.6(7)
C(9) C(8) C(10) C(11) -88.4(8)
C(9) C(8) C(10) C(12) 149.4(7)
C(9) C(8) C(10) C(13) 30.1(10)
C(10) C(8) C(9) O(1) 2.8(11)
C(10) C(8) C(9) C(4) -177.9(7)
C(8) C(10) C(13) C(14) 151.7(8)
C(8) C(10) C(13) C(18) -31.3(10)
C(11) C(10) C(13) C(14) -89.5(9)
C(11) C(10) C(13) C(18) 87.4(8)
C(12) C(10) C(13) C(14) 32.6(11)
C(12) C(10) C(13) C(18) -150.4(8)
C(10) C(13) C(14) C(15) 178.0(8)
C(10) C(13) C(18) O(1) -0.5(10)
C(10) C(13) C(18) C(17) 178.7(7)
C(14) C(13) C(18) O(1) 176.7(7)
C(14) C(13) C(18) C(17) -4.0(12)
C(18) C(13) C(14) C(15) 0.9(12)
C(13) C(14) C(15) C(16) 0.9(13)
C(14) C(15) C(16) C(17) 0.1(11)
C(15) C(16) C(17) P(2) 175.7(6)
C(15) C(16) C(17) C(18) -2.8(12)
P(2) C(17) C(18) O(1) 5.6(9)
P(2) C(17) C(18) C(13) -173.6(6)
C(16) C(17) C(18) O(1) -175.8(6)
C(16) C(17) C(18) C(13) 5.0(12)
P(1) C(19) C(20) C(21) 175.9(6)
P(1) C(19) C(24) C(23) -177.4(6)
C(20) C(19) C(24) C(23) -1.8(12)
C(24) C(19) C(20) C(21) 0.5(11)
C(19) C(20) C(21) C(22) 0.6(12)
C(20) C(21) C(22) C(23) -0.6(13)
C(21) C(22) C(23) C(24) -0.6(13)
C(22) C(23) C(24) C(19) 1.8(13)
P(1) C(25) C(26) C(27) 174.7(6)
P(1) C(25) C(30) C(29) -173.7(6)
C(26) C(25) C(30) C(29) 1.7(11)
C(30) C(25) C(26) C(27) -1.0(11)
C(25) C(26) C(27) C(28) -0.8(12)
C(26) C(27) C(28) C(29) 1.8(13)
C(27) C(28) C(29) C(30) -1.0(13)
C(28) C(29) C(30) C(25) -0.8(11)
P(2) C(31) C(32) C(33) 178.1(7)
P(2) C(31) C(36) C(35) -178.5(7)
C(32) C(31) C(36) C(35) -0.4(11)
C(36) C(31) C(32) C(33) -0.0(11)
C(31) C(32) C(33) C(34) -0.2(11)
C(32) C(33) C(34) C(35) 0.8(15)
C(33) C(34) C(35) C(36) -1.3(16)
C(34) C(35) C(36) C(31) 1.0(14)
P(2) C(37) C(38) C(39) -180.0(5)
P(2) C(37) C(42) C(41) 179.4(7)
C(38) C(37) C(42) C(41) 0.1(11)
C(42) C(37) C(38) C(39) -0.7(10)
C(37) C(38) C(39) C(40) 0.9(12)
C(38) C(39) C(40) C(41) -0.5(10)
C(39) C(40) C(41) C(42) -0.1(11)
C(40) C(41) C(42) C(37) 0.3(10)
